data_7105320
loop_
_publ_author_name
'Xu, Gong-Feng'
'Wang, Qing-Lun'
'Gamez, Patrick'
'Ma, Yue'
'Cl\'erac, Rodolphe'
'Tang, Jinkui'
'Yan, Shi-Ping'
'Cheng, Peng'
'Liao, Dai-Zheng'

_publ_section_title
;
 A promising new route towards single-molecule magnets based on the
 oxalate ligand.
;
_journal_issue 9
_journal_name_full 'Chemical communications (Cambridge, England)'
_journal_page_first 1506
_journal_page_last 1508
_journal_paper_doi 10.1039/b920215c
_journal_volume 46
_journal_year 2010
_chemical_formula_moiety 'C38 H40 B4 Dy2 N24 O4, 2(C2 H3 N), C H2 Cl2'
_chemical_formula_sum 'C43 H48 B4 Cl2 Dy2 N26 O4'
_chemical_formula_weight 1432.21
_chemical_name_systematic
;
?
;
_space_group_IT_number 92
_symmetry_cell_setting tetragonal
_symmetry_space_group_name_Hall 'P 4abw 2nw'
_symmetry_space_group_name_H-M 'P 41 21 2'
_atom_sites_solution_hydrogens geom
_atom_sites_solution_primary direct
_atom_sites_solution_secondary difmap
_audit_creation_method SHELXL-97
_cell_angle_alpha 90.00
_cell_angle_beta 90.00
_cell_angle_gamma 90.00
_cell_formula_units_Z 4
_cell_length_a 14.8862(3)
_cell_length_b 14.8862(3)
_cell_length_c 24.7887(11)
_cell_measurement_reflns_used 9877
_cell_measurement_temperature 120(2)
_cell_measurement_theta_max 26.06
_cell_measurement_theta_min 2.74
_cell_volume 5493.1(3)
_computing_cell_refinement 'Bruker SAINT'
_computing_data_collection 'Bruker APEX2'
_computing_data_reduction 'Bruker SAINT'
_computing_molecular_graphics 'Bruker SHELXTL'
_computing_publication_material 'Bruker SHELXTL'
_computing_structure_refinement 'SHELXL-97 (Sheldrick, 2008)'
_computing_structure_solution 'SHELXS-97 (Sheldrick, 2008)'
_diffrn_ambient_temperature 120(2)
_diffrn_measured_fraction_theta_full 1.000
_diffrn_measured_fraction_theta_max 1.000
_diffrn_measurement_device_type 'Bruker APEX-II CCD'
_diffrn_measurement_method '\w scans'
_diffrn_radiation_monochromator graphite
_diffrn_radiation_source 'fine-focus sealed tube'
_diffrn_radiation_type MoK\a
_diffrn_radiation_wavelength 0.71073
_diffrn_reflns_av_R_equivalents 0.0322
_diffrn_reflns_av_sigmaI/netI 0.0241
_diffrn_reflns_limit_h_max 17
_diffrn_reflns_limit_h_min -17
_diffrn_reflns_limit_k_max 17
_diffrn_reflns_limit_k_min -17
_diffrn_reflns_limit_l_max 29
_diffrn_reflns_limit_l_min -17
_diffrn_reflns_number 28150
_diffrn_reflns_theta_full 25.00
_diffrn_reflns_theta_max 25.00
_diffrn_reflns_theta_min 1.60
_exptl_absorpt_coefficient_mu 2.865
_exptl_absorpt_correction_T_max 0.7626
_exptl_absorpt_correction_T_min 0.5980
_exptl_absorpt_correction_type empirical
_exptl_absorpt_process_details
;
SADABS, Sheldrick, 1996
;
_exptl_crystal_colour colorless
_exptl_crystal_density_diffrn 1.732
_exptl_crystal_density_method 'not measured'
_exptl_crystal_description block
_exptl_crystal_F_000 2824
_exptl_crystal_size_max 0.20
_exptl_crystal_size_mid 0.12
_exptl_crystal_size_min 0.10
_refine_diff_density_max 0.336
_refine_diff_density_min -0.558
_refine_diff_density_rms 0.084
_refine_ls_abs_structure_details 'Flack H D (1983), Acta Cryst. A39, 876-881'
_refine_ls_abs_structure_Flack -0.005(10)
_refine_ls_extinction_method none
_refine_ls_goodness_of_fit_ref 1.168
_refine_ls_hydrogen_treatment constr
_refine_ls_matrix_type full
_refine_ls_number_parameters 368
_refine_ls_number_reflns 4852
_refine_ls_number_restraints 6
_refine_ls_restrained_S_all 1.170
_refine_ls_R_factor_all 0.0213
_refine_ls_R_factor_gt 0.0182
_refine_ls_shift/su_max 0.002
_refine_ls_shift/su_mean 0.000
_refine_ls_structure_factor_coef Fsqd
_refine_ls_weighting_details 'calc w=1/[\s^2^(Fo^2^)+(0.0268P)^2^+3.2606P] where P=(Fo^2^+2Fc^2^)/3'
_refine_ls_weighting_scheme calc
_refine_ls_wR_factor_gt 0.0444
_refine_ls_wR_factor_ref 0.0560
_reflns_number_gt 4576
_reflns_number_total 4852
_reflns_threshold_expression >2sigma(I)
_cod_data_source_file b920215c.txt
_cod_data_source_block compound_1
_cod_depositor_comments
;
The following automatic conversions were performed:
'_symmetry_cell_setting' value 'Tetragonal' changed to 'tetragonal'
according to '/home/saulius/struct/CIF-dictionaries/cif_core.dic'
dictionary named 'cif_core.dic' version 2.4.1 from
2010-06-29.

'_exptl_absorpt_correction_type' value 'Empirical' changed to
'empirical' according to
'/home/saulius/struct/CIF-dictionaries/cif_core.dic' dictionary named
'cif_core.dic' version 2.4.1 from 2010-06-29.

Automatic conversion script
Id: cif_fix_enum 1527 2010-12-29 10:47:43Z saulius 
;
_cod_original_sg_symbol_H-M 'P41 21 2'
_cod_database_code 7105320

loop_
_symmetry_equiv_pos_as_xyz
'x, y, z'
'-x, -y, z+1/2'
'-y+1/2, x+1/2, z+1/4'
'y+1/2, -x+1/2, z+3/4'
'-x+1/2, y+1/2, -z+1/4'
'x+1/2, -y+1/2, -z+3/4'
'y, x, -z'
'-y, -x, -z+1/2'

loop_
_atom_site_label
_atom_site_type_symbol
_atom_site_fract_x
_atom_site_fract_y
_atom_site_fract_z
_atom_site_U_iso_or_equiv
_atom_site_adp_type
_atom_site_occupancy
_atom_site_symmetry_multiplicity
_atom_site_calc_flag
_atom_site_refinement_flags
_atom_site_disorder_assembly
_atom_site_disorder_group
Dy1 Dy 0.277202(11) 0.277202(11) 0.0000 0.01427(7) Uani 1 2 d S . .
Dy2 Dy 0.569024(11) 0.569024(11) 0.0000 0.01487(7) Uani 1 2 d S . .
B1 B 0.3620(3) 0.0479(3) -0.00529(19) 0.0203(10) Uani 1 1 d . . .
H1A H 0.3892 -0.0174 -0.0082 0.024 Uiso 1 1 d R . .
B2 B 0.5152(4) 0.7719(4) -0.0736(2) 0.0220(11) Uani 1 1 d . . .
H2B H 0.5068 0.8356 -0.0947 0.026 Uiso 1 1 d R . .
N1 N 0.1964(2) 0.4131(2) -0.03614(14) 0.0188(8) Uani 1 1 d . . .
N2 N 0.1278(2) 0.2306(2) -0.03869(13) 0.0218(8) Uani 1 1 d . . .
N3 N 0.3179(2) 0.1700(2) -0.07184(13) 0.0186(7) Uani 1 1 d . . .
N4 N 0.1078(2) 0.4293(2) -0.02466(13) 0.0190(8) Uani 1 1 d . . .
N5 N 0.0488(2) 0.2731(3) -0.02633(13) 0.0203(8) Uani 1 1 d . . .
N6 N 0.3446(2) 0.0841(2) -0.06312(14) 0.0183(8) Uani 1 1 d . . .
N7 N 0.4289(2) 0.6580(2) -0.01724(13) 0.0190(8) Uani 1 1 d . . .
N8 N 0.5997(2) 0.7341(2) 0.01245(13) 0.0208(8) Uani 1 1 d . . .
N9 N 0.5822(2) 0.6206(2) -0.09242(13) 0.0193(8) Uani 1 1 d . . .
N10 N 0.4280(2) 0.7323(2) -0.04963(13) 0.0202(8) Uani 1 1 d . . .
N11 N 0.5774(2) 0.7955(2) -0.02585(14) 0.0215(8) Uani 1 1 d . . .
N12 N 0.5601(2) 0.7039(2) -0.11057(13) 0.0202(7) Uani 1 1 d . . .
O1 O 0.35167(18) 0.38715(18) 0.05167(10) 0.0176(7) Uani 1 1 d . . .
O2 O 0.45799(17) 0.49437(17) 0.05159(11) 0.0182(7) Uani 1 1 d . . .
C1 C 0.4128(3) 0.4332(3) 0.03008(14) 0.0160(8) Uani 1 1 d . . .
C2 C 0.2225(3) 0.4802(3) -0.06793(17) 0.0212(10) Uani 1 1 d . . .
H2A H 0.2816 0.4865 -0.0819 0.025 Uiso 1 1 calc R . .
C3 C 0.1531(3) 0.5396(3) -0.07815(18) 0.0277(11) Uani 1 1 d . . .
H3A H 0.1548 0.5924 -0.0997 0.033 Uiso 1 1 calc R . .
C4 C 0.0813(3) 0.5051(3) -0.05017(17) 0.0248(10) Uani 1 1 d . . .
H4A H 0.0227 0.5304 -0.0490 0.030 Uiso 1 1 calc R . .
C5 C 0.1042(3) 0.1568(3) -0.0659(2) 0.0324(12) Uani 1 1 d . . .
H5A H 0.1455 0.1137 -0.0795 0.039 Uiso 1 1 calc R . .
C6 C 0.0118(3) 0.1510(3) -0.07189(18) 0.0337(11) Uani 1 1 d . . .
H6A H -0.0216 0.1057 -0.0899 0.040 Uiso 1 1 calc R . .
C7 C -0.0206(3) 0.2260(3) -0.04572(17) 0.0264(10) Uani 1 1 d . . .
H7A H -0.0822 0.2416 -0.0420 0.032 Uiso 1 1 calc R . .
C8 C 0.3070(3) 0.1775(3) -0.12549(17) 0.0240(10) Uani 1 1 d . . .
H8A H 0.2887 0.2308 -0.1434 0.029 Uiso 1 1 calc R . .
C9 C 0.3263(3) 0.0968(3) -0.15118(18) 0.0259(11) Uani 1 1 d . . .
H9A H 0.3236 0.0842 -0.1887 0.031 Uiso 1 1 calc R . .
C10 C 0.3501(3) 0.0394(3) -0.11034(17) 0.0252(10) Uani 1 1 d . . .
H10A H 0.3674 -0.0216 -0.1146 0.030 Uiso 1 1 calc R . .
C11 C 0.3444(3) 0.6480(3) -0.00074(18) 0.0232(8) Uani 1 1 d . . .
H11A H 0.3247 0.6012 0.0225 0.028 Uiso 1 1 calc R . .
C12 C 0.2888(3) 0.7140(3) -0.02151(16) 0.0259(9) Uani 1 1 d . . .
H12A H 0.2262 0.7217 -0.0156 0.031 Uiso 1 1 calc R . .
C13 C 0.3445(3) 0.7658(3) -0.05245(17) 0.0245(10) Uani 1 1 d . . .
H13A H 0.3269 0.8171 -0.0727 0.029 Uiso 1 1 calc R . .
C14 C 0.6542(3) 0.7771(3) 0.04656(18) 0.0265(10) Uani 1 1 d . . .
H14A H 0.6805 0.7505 0.0776 0.032 Uiso 1 1 calc R . .
C15 C 0.6673(3) 0.8653(3) 0.0308(2) 0.0337(12) Uani 1 1 d . . .
H15A H 0.7026 0.9099 0.0481 0.040 Uiso 1 1 calc R . .
C16 C 0.6185(3) 0.8734(3) -0.01490(18) 0.0309(11) Uani 1 1 d . . .
H16A H 0.6139 0.9265 -0.0361 0.037 Uiso 1 1 calc R . .
C17 C 0.6156(3) 0.5761(3) -0.13450(17) 0.0257(10) Uani 1 1 d . . .
H17A H 0.6366 0.5158 -0.1334 0.031 Uiso 1 1 calc R . .
C18 C 0.6154(3) 0.6304(3) -0.18043(16) 0.0285(10) Uani 1 1 d . . .
H18A H 0.6356 0.6153 -0.2156 0.034 Uiso 1 1 calc R . .
C19 C 0.5795(3) 0.7101(3) -0.16348(18) 0.0251(11) Uani 1 1 d . . .
H19A H 0.5700 0.7615 -0.1855 0.030 Uiso 1 1 calc R . .
N13 N 0.7061(4) 0.0878(3) -0.0452(2) 0.0637(16) Uani 1 1 d U . .
C20 C 0.6433(4) 0.1189(4) -0.0649(2) 0.0417(14) Uani 1 1 d . . .
C21 C 0.5651(4) 0.1573(4) -0.0889(2) 0.0435(15) Uani 1 1 d . . .
H21A H 0.5300 0.1100 -0.1065 0.052 Uiso 1 1 calc R . .
H21B H 0.5831 0.2022 -0.1157 0.052 Uiso 1 1 calc R . .
H21C H 0.5285 0.1861 -0.0610 0.052 Uiso 1 1 calc R . .
Cl1 Cl 0.3590(2) 0.6105(2) -0.16314(13) 0.0601(7) Uani 0.50 1 d P A -1
Cl2 Cl 0.3807(3) 0.5825(2) -0.22425(16) 0.0601(7) Uani 0.50 1 d P A -1
C22 C 0.3811(15) 0.5484(10) -0.2223(7) 0.0601(7) Uani 0.50 1 d P A -1
H22A H 0.3331 0.5136 -0.2375 0.072 Uiso 0.50 1 d PR A -1
H22B H 0.4396 0.5218 -0.2254 0.072 Uiso 0.50 1 d PR A -1

loop_
_atom_site_aniso_label
_atom_site_aniso_U_11
_atom_site_aniso_U_22
_atom_site_aniso_U_33
_atom_site_aniso_U_23
_atom_site_aniso_U_13
_atom_site_aniso_U_12
Dy1 0.01363(9) 0.01363(9) 0.01555(12) -0.00058(9) 0.00058(9) -0.00117(10)
Dy2 0.01357(9) 0.01357(9) 0.01746(13) -0.00119(9) 0.00119(9) -0.00159(10)
B1 0.026(2) 0.015(2) 0.020(2) -0.001(2) -0.001(2) 0.0038(19)
B2 0.022(3) 0.020(3) 0.024(3) 0.002(2) 0.006(2) 0.001(3)
N1 0.0171(19) 0.019(2) 0.0205(18) 0.0008(15) -0.0013(15) 0.0018(15)
N2 0.0187(19) 0.0228(19) 0.0240(18) -0.0044(15) -0.0025(15) -0.0004(16)
N3 0.0192(19) 0.0185(19) 0.0180(17) 0.0003(14) -0.0024(14) -0.0010(14)
N4 0.0175(19) 0.0206(19) 0.0188(17) -0.0016(15) -0.0021(14) 0.0042(15)
N5 0.0179(19) 0.025(2) 0.0184(17) 0.0000(16) -0.0031(15) 0.0017(17)
N6 0.022(2) 0.0148(19) 0.0180(18) -0.0010(14) 0.0019(14) -0.0021(15)
N7 0.0202(19) 0.0173(18) 0.0197(18) 0.0026(13) 0.0013(14) -0.0005(16)
N8 0.0192(18) 0.0167(18) 0.026(2) -0.0036(15) 0.0031(14) -0.0007(15)
N9 0.0213(18) 0.0160(18) 0.0206(18) 0.0005(14) 0.0029(14) -0.0008(15)
N10 0.0181(19) 0.0183(19) 0.0242(19) 0.0023(15) 0.0027(15) -0.0008(16)
N11 0.022(2) 0.018(2) 0.0253(19) -0.0005(15) 0.0071(16) -0.0013(16)
N12 0.0200(19) 0.0192(19) 0.0215(18) 0.0030(14) 0.0023(15) -0.0001(15)
O1 0.0181(15) 0.0190(15) 0.0158(14) -0.0008(11) 0.0033(11) -0.0048(13)
O2 0.0182(15) 0.0175(14) 0.0187(15) -0.0036(11) 0.0009(11) -0.0029(12)
C1 0.014(2) 0.017(2) 0.017(2) 0.0003(17) -0.0018(16) 0.0038(17)
C2 0.021(2) 0.021(2) 0.022(2) 0.0012(19) -0.004(2) -0.003(2)
C3 0.033(3) 0.021(2) 0.029(3) 0.004(2) -0.006(2) 0.001(2)
C4 0.028(3) 0.023(2) 0.023(2) -0.0019(19) -0.0051(19) 0.008(2)
C5 0.031(3) 0.029(3) 0.037(3) -0.016(2) -0.005(2) -0.002(2)
C6 0.026(3) 0.036(3) 0.039(3) -0.012(2) -0.009(2) -0.011(2)
C7 0.017(2) 0.037(3) 0.025(2) 0.002(2) -0.0069(18) -0.005(2)
C8 0.027(2) 0.027(2) 0.018(2) 0.0035(18) 0.0025(18) -0.003(2)
C9 0.033(3) 0.029(3) 0.015(2) -0.0024(19) 0.0048(19) -0.005(2)
C10 0.029(3) 0.019(2) 0.027(2) -0.0067(18) 0.008(2) -0.003(2)
C11 0.019(2) 0.023(2) 0.0279(19) 0.006(2) 0.003(2) -0.0021(15)
C12 0.018(2) 0.029(3) 0.031(2) 0.0025(19) 0.0023(18) 0.0007(17)
C13 0.023(2) 0.025(2) 0.026(2) -0.0004(19) -0.0008(18) 0.006(2)
C14 0.025(2) 0.026(2) 0.029(2) -0.010(2) 0.0006(19) -0.004(2)
C15 0.035(3) 0.025(3) 0.041(3) -0.012(2) 0.003(2) -0.013(2)
C16 0.034(3) 0.020(2) 0.039(3) -0.003(2) 0.011(2) -0.006(2)
C17 0.030(2) 0.018(2) 0.030(2) -0.0069(18) 0.0063(19) -0.0040(19)
C18 0.030(3) 0.034(3) 0.021(2) -0.001(2) 0.0073(19) -0.007(2)
C19 0.017(2) 0.034(3) 0.024(2) 0.005(2) 0.0041(18) -0.006(2)
N13 0.093(4) 0.045(3) 0.053(3) -0.016(2) -0.030(3) 0.009(3)
C20 0.068(4) 0.033(3) 0.024(3) -0.008(2) 0.001(3) -0.014(3)
C21 0.041(3) 0.057(4) 0.033(3) -0.012(3) 0.000(3) -0.013(3)
Cl1 0.0641(13) 0.0602(16) 0.0560(12) 0.0071(12) -0.0033(10) -0.0180(15)
Cl2 0.0641(13) 0.0602(16) 0.0560(12) 0.0071(12) -0.0033(10) -0.0180(15)
C22 0.0641(13) 0.0602(16) 0.0560(12) 0.0071(12) -0.0033(10) -0.0180(15)

loop_
_atom_type_symbol
_atom_type_description
_atom_type_scat_dispersion_real
_atom_type_scat_dispersion_imag
_atom_type_scat_source
C C 0.0033 0.0016 'International Tables Vol C Tables 4.2.6.8 and 6.1.1.4'
H H 0.0000 0.0000 'International Tables Vol C Tables 4.2.6.8 and 6.1.1.4'
B B 0.0013 0.0007 'International Tables Vol C Tables 4.2.6.8 and 6.1.1.4'
N N 0.0061 0.0033 'International Tables Vol C Tables 4.2.6.8 and 6.1.1.4'
O O 0.0106 0.0060 'International Tables Vol C Tables 4.2.6.8 and 6.1.1.4'
Cl Cl 0.1484 0.1585 'International Tables Vol C Tables 4.2.6.8 and 6.1.1.4'
Dy Dy -0.1892 4.4098 'International Tables Vol C Tables 4.2.6.8 and 6.1.1.4'

loop_
_geom_angle_atom_site_label_1
_geom_angle_atom_site_label_2
_geom_angle_atom_site_label_3
_geom_angle
_geom_angle_site_symmetry_1
_geom_angle_site_symmetry_3
_geom_angle_publ_flag
O1 Dy1 O1 69.00(12) . 7 ?
O1 Dy1 N3 136.59(10) . . ?
O1 Dy1 N3 75.00(10) 7 . ?
O1 Dy1 N3 75.00(10) . 7 ?
O1 Dy1 N3 136.59(10) 7 7 ?
N3 Dy1 N3 147.03(15) . 7 ?
O1 Dy1 N2 122.41(10) . 7 ?
O1 Dy1 N2 144.48(10) 7 7 ?
N3 Dy1 N2 76.79(11) . 7 ?
N3 Dy1 N2 76.33(11) 7 7 ?
O1 Dy1 N2 144.48(10) . . ?
O1 Dy1 N2 122.41(10) 7 . ?
N3 Dy1 N2 76.33(11) . . ?
N3 Dy1 N2 76.79(11) 7 . ?
N2 Dy1 N2 70.04(16) 7 . ?
O1 Dy1 N1 76.15(10) . 7 ?
O1 Dy1 N1 81.96(10) 7 7 ?
N3 Dy1 N1 75.54(11) . 7 ?
N3 Dy1 N1 112.35(11) 7 7 ?
N2 Dy1 N1 70.37(12) 7 7 ?
N2 Dy1 N1 135.47(11) . 7 ?
O1 Dy1 N1 81.96(10) . . ?
O1 Dy1 N1 76.15(10) 7 . ?
N3 Dy1 N1 112.35(11) . . ?
N3 Dy1 N1 75.54(11) 7 . ?
N2 Dy1 N1 135.47(11) 7 . ?
N2 Dy1 N1 70.37(12) . . ?
N1 Dy1 N1 153.39(16) 7 . ?
O2 Dy2 O2 68.66(13) 7 . ?
O2 Dy2 N9 135.69(10) 7 7 ?
O2 Dy2 N9 75.42(10) . 7 ?
O2 Dy2 N9 75.42(10) 7 . ?
O2 Dy2 N9 135.69(10) . . ?
N9 Dy2 N9 147.37(16) 7 . ?
O2 Dy2 N7 76.06(10) 7 7 ?
O2 Dy2 N7 83.46(10) . 7 ?
N9 Dy2 N7 74.87(11) 7 7 ?
N9 Dy2 N7 112.44(11) . 7 ?
O2 Dy2 N7 83.46(10) 7 . ?
O2 Dy2 N7 76.06(10) . . ?
N9 Dy2 N7 112.44(11) 7 . ?
N9 Dy2 N7 74.87(11) . . ?
N7 Dy2 N7 155.18(16) 7 . ?
O2 Dy2 N8 146.37(10) 7 . ?
O2 Dy2 N8 121.23(9) . . ?
N9 Dy2 N8 75.41(11) 7 . ?
N9 Dy2 N8 78.01(11) . . ?
N7 Dy2 N8 134.05(11) 7 . ?
N7 Dy2 N8 69.90(11) . . ?
O2 Dy2 N8 121.23(10) 7 7 ?
O2 Dy2 N8 146.37(10) . 7 ?
N9 Dy2 N8 78.01(11) 7 7 ?
N9 Dy2 N8 75.41(11) . 7 ?
N7 Dy2 N8 69.90(11) 7 7 ?
N7 Dy2 N8 134.05(11) . 7 ?
N8 Dy2 N8 70.21(15) . 7 ?
N4 B1 N5 108.1(3) 7 7 ?
N4 B1 N6 110.8(3) 7 . ?
N5 B1 N6 108.9(3) 7 . ?
N12 B2 N11 110.5(4) . . ?
N12 B2 N10 110.3(4) . . ?
N11 B2 N10 107.3(4) . . ?
C2 N1 N4 105.8(4) . . ?
C2 N1 Dy1 132.4(3) . . ?
N4 N1 Dy1 121.8(3) . . ?
C5 N2 N5 105.4(4) . . ?
C5 N2 Dy1 130.6(3) . . ?
N5 N2 Dy1 123.1(2) . . ?
C8 N3 N6 105.8(3) . . ?
C8 N3 Dy1 129.1(3) . . ?
N6 N3 Dy1 124.5(2) . . ?
C4 N4 N1 109.3(4) . . ?
C4 N4 B1 127.1(4) . 7 ?
N1 N4 B1 123.0(3) . 7 ?
C7 N5 N2 109.9(4) . . ?
C7 N5 B1 128.9(4) . 7 ?
N2 N5 B1 121.2(3) . 7 ?
C10 N6 N3 110.2(3) . . ?
C10 N6 B1 128.3(4) . . ?
N3 N6 B1 121.5(3) . . ?
C11 N7 N10 105.2(3) . . ?
C11 N7 Dy2 132.4(3) . . ?
N10 N7 Dy2 122.3(3) . . ?
C14 N8 N11 105.6(3) . . ?
C14 N8 Dy2 130.9(3) . . ?
N11 N8 Dy2 121.8(2) . . ?
C17 N9 N12 106.5(3) . . ?
C17 N9 Dy2 127.8(3) . . ?
N12 N9 Dy2 125.6(2) . . ?
C13 N10 N7 109.9(4) . . ?
C13 N10 B2 128.1(4) . . ?
N7 N10 B2 121.8(4) . . ?
C16 N11 N8 109.3(4) . . ?
C16 N11 B2 128.8(4) . . ?
N8 N11 B2 121.9(4) . . ?
C19 N12 N9 109.4(4) . . ?
C19 N12 B2 129.5(4) . . ?
N9 N12 B2 120.9(3) . . ?
C1 O1 Dy1 119.2(2) . . ?
C1 O2 Dy2 119.1(2) . . ?
O2 C1 O1 127.2(3) . . ?
O2 C1 C1 116.5(2) . 7 ?
O1 C1 C1 116.3(2) . 7 ?
N1 C2 C3 111.7(4) . . ?
C4 C3 C2 104.5(4) . . ?
N4 C4 C3 108.7(4) . . ?
N2 C5 C6 111.5(4) . . ?
C7 C6 C5 104.3(4) . . ?
N5 C7 C6 108.9(4) . . ?
N3 C8 C9 110.9(4) . . ?
C10 C9 C8 104.7(4) . . ?
N6 C10 C9 108.5(4) . . ?
N7 C11 C12 111.8(4) . . ?
C13 C12 C11 104.3(4) . . ?
N10 C13 C12 108.9(4) . . ?
N8 C14 C15 111.2(4) . . ?
C16 C15 C14 104.2(4) . . ?
N11 C16 C15 109.7(4) . . ?
N9 C17 C18 110.5(4) . . ?
C19 C18 C17 104.6(4) . . ?
N12 C19 C18 108.9(4) . . ?
N13 C20 C21 179.6(7) . . ?
Cl2 Cl1 C22 16.5(5) . . ?
C22 Cl2 Cl1 100(2) . . ?
Cl2 C22 Cl1 64(2) . . ?

loop_
_geom_bond_atom_site_label_1
_geom_bond_atom_site_label_2
_geom_bond_distance
_geom_bond_site_symmetry_2
_geom_bond_publ_flag
Dy1 O1 2.355(3) . ?
Dy1 O1 2.355(3) 7 ?
Dy1 N3 2.467(3) . ?
Dy1 N3 2.467(3) 7 ?
Dy1 N2 2.519(3) 7 ?
Dy1 N2 2.519(3) . ?
Dy1 N1 2.519(3) 7 ?
Dy1 N1 2.519(3) . ?
Dy2 O2 2.367(3) 7 ?
Dy2 O2 2.367(3) . ?
Dy2 N9 2.424(3) 7 ?
Dy2 N9 2.424(3) . ?
Dy2 N7 2.508(4) 7 ?
Dy2 N7 2.508(4) . ?
Dy2 N8 2.519(3) . ?
Dy2 N8 2.519(3) 7 ?
B1 N4 1.532(6) 7 ?
B1 N5 1.539(6) 7 ?
B1 N6 1.553(6) . ?
B2 N12 1.521(6) . ?
B2 N11 1.544(6) . ?
B2 N10 1.543(6) . ?
N1 C2 1.330(5) . ?
N1 N4 1.371(5) . ?
N2 C5 1.337(6) . ?
N2 N5 1.371(5) . ?
N3 C8 1.344(5) . ?
N3 N6 1.356(5) . ?
N4 C4 1.352(5) . ?
N4 B1 1.532(6) 7 ?
N5 C7 1.338(6) . ?
N5 B1 1.539(6) 7 ?
N6 C10 1.349(5) . ?
N7 C11 1.330(5) . ?
N7 N10 1.367(5) . ?
N8 C14 1.334(5) . ?
N8 N11 1.359(5) . ?
N9 C17 1.332(5) . ?
N9 N12 1.359(5) . ?
N10 C13 1.342(5) . ?
N11 C16 1.339(6) . ?
N12 C19 1.346(5) . ?
O1 C1 1.259(5) . ?
O2 C1 1.251(5) . ?
C1 C1 1.552(7) 7 ?
C2 C3 1.383(7) . ?
C3 C4 1.375(7) . ?
C5 C6 1.386(7) . ?
C6 C7 1.378(7) . ?
C8 C9 1.389(6) . ?
C9 C10 1.371(6) . ?
C11 C12 1.384(5) . ?
C12 C13 1.367(6) . ?
C14 C15 1.384(7) . ?
C15 C16 1.352(7) . ?
C17 C18 1.396(6) . ?
C18 C19 1.367(7) . ?
N13 C20 1.151(8) . ?
C20 C21 1.428(9) . ?
Cl1 Cl2 1.604(5) . ?
Cl1 C22 1.763(18) . ?
Cl2 C22 0.509(15) . ?
